data_7154638
loop_
_publ_author_name
'Kutty, Samuel K.'
'Barraud, Nicolas'
'Ho, Kitty K. K.'
'Iskander, George M.'
'Griffith, Renate'
'Rice, Scott A.'
'Bhadbhade, Mohan'
'Willcox, Mark D. P.'
'Black, David StC'
'Kumar, Naresh'

_publ_section_title
;
 Hybrids of acylated homoserine lactone and nitric oxide donors as
 inhibitors of quorum sensing and virulence factors in Pseudomonas
 aeruginosa.
;
_journal_issue 38
_journal_name_full 'Organic &amp; biomolecular chemistry'
_journal_page_first 9850
_journal_page_last 9861
_journal_paper_doi 10.1039/c5ob01373a
_journal_volume 13
_journal_year 2015
_chemical_formula_sum 'C6 H8 N2 O6'
_chemical_formula_weight 204.14
_chemical_name_systematic
; 
 ? 
;
_space_group_IT_number 14
_symmetry_cell_setting monoclinic
_symmetry_space_group_name_Hall '-P 2yn'
_symmetry_space_group_name_H-M 'P 1 21/n 1'
_atom_sites_solution_hydrogens geom
_atom_sites_solution_primary direct
_atom_sites_solution_secondary difmap
_audit_creation_method SHELXL-97
_audit_update_record
;
2015-06-24 deposited with the CCDC.
2015-08-11 downloaded from the CCDC.
;
_cell_angle_alpha 90.00
_cell_angle_beta 101.826(3)
_cell_angle_gamma 90.00
_cell_formula_units_Z 4
_cell_length_a 10.0324(6)
_cell_length_b 5.2469(2)
_cell_length_c 16.1420(9)
_cell_measurement_reflns_used 3664
_cell_measurement_temperature 152(2)
_cell_measurement_theta_max 30.235
_cell_measurement_theta_min 2.578
_cell_volume 831.66(8)
_computing_cell_refinement '<i>APEX2 </i>(Bruker, 2007)'
_computing_data_collection '<i>APEX2 </i>(Bruker, 2007)'
_computing_data_reduction '<i>APEX2 </i>(Bruker, 2007)'
_computing_molecular_graphics '<i>SHELXTL-Plus</i> (Sheldrick, 2008)'
_computing_structure_refinement '<i>SHELXL-97</i> (Sheldrick, 2008)'
_computing_structure_solution '<i>SHELXS-97</i> (Sheldrick, 2008)'
_diffrn_ambient_temperature 152(2)
_diffrn_measured_fraction_theta_full 0.995
_diffrn_measured_fraction_theta_max 0.995
_diffrn_measurement_device_type 'Bruker kappa APEXII CCD Diffractometer'
_diffrn_measurement_method '\f scans, and \w scans with \k offsets'
_diffrn_radiation_monochromator graphite
_diffrn_radiation_source 'fine-focus sealed tube'
_diffrn_radiation_type MoK\a
_diffrn_radiation_wavelength 0.71073
_diffrn_reflns_av_R_equivalents 0.0315
_diffrn_reflns_av_sigmaI/netI 0.0260
_diffrn_reflns_limit_h_max 12
_diffrn_reflns_limit_h_min -12
_diffrn_reflns_limit_k_max 6
_diffrn_reflns_limit_k_min -6
_diffrn_reflns_limit_l_max 20
_diffrn_reflns_limit_l_min -20
_diffrn_reflns_number 6746
_diffrn_reflns_theta_full 27.00
_diffrn_reflns_theta_max 27.00
_diffrn_reflns_theta_min 4.00
_exptl_absorpt_coefficient_mu 0.148
_exptl_absorpt_correction_T_max 0.9877
_exptl_absorpt_correction_T_min 0.9335
_exptl_absorpt_correction_type multi-scan
_exptl_absorpt_process_details 'SADABS (Bruker, 2001)'
_exptl_crystal_colour Yellow
_exptl_crystal_density_diffrn 1.630
_exptl_crystal_density_method 'not measured'
_exptl_crystal_description Plates
_exptl_crystal_F_000 424
_exptl_crystal_size_max 0.47
_exptl_crystal_size_mid 0.27
_exptl_crystal_size_min 0.08
_refine_diff_density_max 0.273
_refine_diff_density_min -0.242
_refine_diff_density_rms 0.046
_refine_ls_extinction_method none
_refine_ls_goodness_of_fit_ref 1.038
_refine_ls_hydrogen_treatment constr
_refine_ls_matrix_type full
_refine_ls_number_parameters 127
_refine_ls_number_reflns 1812
_refine_ls_number_restraints 0
_refine_ls_restrained_S_all 1.038
_refine_ls_R_factor_all 0.0400
_refine_ls_R_factor_gt 0.0322
_refine_ls_shift/su_max 0.000
_refine_ls_shift/su_mean 0.000
_refine_ls_structure_factor_coef Fsqd
_refine_ls_weighting_details 'calc w=1/[\s^2^(Fo^2^)+(0.0443P)^2^+0.3228P] where P=(Fo^2^+2Fc^2^)/3'
_refine_ls_weighting_scheme calc
_refine_ls_wR_factor_gt 0.0831
_refine_ls_wR_factor_ref 0.0889
_reflns_number_gt 1552
_reflns_number_total 1812
_reflns_threshold_expression >2sigma(I)
_cod_data_source_file c5ob01373a2.cif
_cod_data_source_block inp21byn
_cod_depositor_comments
;
The following automatic conversions were performed:

'_symmetry_cell_setting' value 'Monoclinic' changed to 'monoclinic'
according to
/usr/data/users/saulius/crontab/automatic-downloads/rss-feeds/RSC/lib/dictionaries/cif_core.dic
dictionary named 'cif_core.dic' version 2.4.2 from 2011-04-26.

'_exptl_absorpt_correction_type' value 'Multi-scan' changed to
'multi-scan' according to
/usr/data/users/saulius/crontab/automatic-downloads/rss-feeds/RSC/lib/dictionaries/cif_core.dic
dictionary named 'cif_core.dic' version 2.4.2 from 2011-04-26.

Automatic conversion script
Id: cif_fix_values 3271 2015-04-21 07:52:19Z andrius 

 Adding full bibliography for 7154637--7154638.cif.
;
_cod_original_sg_symbol_H-M P2(1)/n
_cod_database_code 7154638

loop_
_symmetry_equiv_pos_as_xyz
'x, y, z'
'-x+1/2, y+1/2, -z+1/2'
'-x, -y, -z'
'x-1/2, -y-1/2, z-1/2'

loop_
_atom_site_label
_atom_site_type_symbol
_atom_site_fract_x
_atom_site_fract_y
_atom_site_fract_z
_atom_site_U_iso_or_equiv
_atom_site_adp_type
_atom_site_occupancy
_atom_site_symmetry_multiplicity
_atom_site_calc_flag
_atom_site_refinement_flags
O1 O 0.19963(10) -0.24964(17) -0.01049(6) 0.0235(2) Uani 1 1 d .
O2 O 0.02500(9) -0.25327(16) 0.05549(6) 0.0211(2) Uani 1 1 d .
O3 O 0.14619(10) 0.08327(18) 0.25801(6) 0.0241(2) Uani 1 1 d .
O4 O -0.04401(9) 0.39222(17) 0.29615(6) 0.0225(2) Uani 1 1 d .
O5 O -0.15690(10) 0.0602(2) 0.22818(7) 0.0325(3) Uani 1 1 d .
O6 O -0.13746(13) 0.1088(2) 0.36369(7) 0.0414(3) Uani 1 1 d .
N1 N 0.12370(10) 0.23599(19) 0.12441(7) 0.0164(2) Uani 1 1 d .
H1 H 0.0867 0.3546 0.0884 0.020 Uiso 1 1 calc R
N2 N -0.11918(12) 0.1661(2) 0.29488(8) 0.0262(3) Uani 1 1 d .
C2 C 0.13245(13) -0.1642(2) 0.04736(8) 0.0171(3) Uani 1 1 d .
C3 C 0.21193(12) 0.0494(2) 0.09843(8) 0.0170(3) Uani 1 1 d .
H3 H 0.2705 -0.0259 0.1503 0.020 Uiso 1 1 calc R
C4 C 0.30354(14) 0.1413(3) 0.04013(9) 0.0230(3) Uani 1 1 d .
H4B H 0.3905 0.2102 0.0726 0.028 Uiso 1 1 calc R
H4A H 0.2579 0.2727 0.0001 0.028 Uiso 1 1 calc R
C5 C 0.32546(14) -0.1042(3) -0.00558(9) 0.0259(3) Uani 1 1 d .
H5B H 0.3414 -0.0672 -0.0629 0.031 Uiso 1 1 calc R
H5A H 0.4045 -0.1996 0.0265 0.031 Uiso 1 1 calc R
C6 C 0.09683(12) 0.2327(2) 0.20213(8) 0.0170(3) Uani 1 1 d .
C7 C -0.00257(13) 0.4390(2) 0.21721(8) 0.0206(3) Uani 1 1 d .
H7B H 0.0415 0.6082 0.2189 0.025 Uiso 1 1 calc R
H7A H -0.0834 0.4389 0.1703 0.025 Uiso 1 1 calc R

loop_
_atom_site_aniso_label
_atom_site_aniso_U_11
_atom_site_aniso_U_22
_atom_site_aniso_U_33
_atom_site_aniso_U_23
_atom_site_aniso_U_13
_atom_site_aniso_U_12
O1 0.0280(5) 0.0188(5) 0.0250(5) -0.0042(4) 0.0085(4) 0.0009(4)
O2 0.0225(5) 0.0160(4) 0.0242(5) 0.0019(4) 0.0031(4) -0.0022(4)
O3 0.0270(5) 0.0255(5) 0.0194(5) 0.0046(4) 0.0036(4) 0.0064(4)
O4 0.0256(5) 0.0220(5) 0.0215(5) -0.0030(4) 0.0084(4) -0.0018(4)
O5 0.0293(6) 0.0337(6) 0.0340(6) -0.0076(5) 0.0050(4) -0.0091(4)
O6 0.0542(8) 0.0410(7) 0.0365(6) 0.0052(5) 0.0265(6) -0.0044(5)
N1 0.0187(5) 0.0134(5) 0.0165(5) 0.0002(4) 0.0021(4) 0.0016(4)
N2 0.0251(6) 0.0259(6) 0.0302(6) -0.0002(5) 0.0115(5) -0.0002(5)
C2 0.0222(6) 0.0121(5) 0.0160(6) 0.0030(5) 0.0013(5) 0.0040(5)
C3 0.0170(6) 0.0153(6) 0.0179(6) 0.0004(5) 0.0020(5) 0.0010(5)
C4 0.0211(6) 0.0213(6) 0.0283(7) 0.0007(5) 0.0088(5) -0.0012(5)
C5 0.0249(7) 0.0258(7) 0.0299(7) -0.0006(6) 0.0119(6) 0.0020(5)
C6 0.0157(6) 0.0159(6) 0.0184(6) -0.0019(5) 0.0010(5) -0.0027(5)
C7 0.0228(6) 0.0199(6) 0.0205(6) 0.0007(5) 0.0073(5) 0.0018(5)

loop_
_atom_type_symbol
_atom_type_description
_atom_type_scat_dispersion_real
_atom_type_scat_dispersion_imag
_atom_type_scat_source
C C 0.0033 0.0016 'International Tables Vol C Tables 4.2.6.8 and 6.1.1.4'
H H 0.0000 0.0000 'International Tables Vol C Tables 4.2.6.8 and 6.1.1.4'
N N 0.0061 0.0033 'International Tables Vol C Tables 4.2.6.8 and 6.1.1.4'
O O 0.0106 0.0060 'International Tables Vol C Tables 4.2.6.8 and 6.1.1.4'

loop_
_geom_angle_atom_site_label_1
_geom_angle_atom_site_label_2
_geom_angle_atom_site_label_3
_geom_angle
C2 O1 C5 109.89(10)
N2 O4 C7 112.50(9)
C6 N1 C3 121.31(10)
C6 N1 H1 119.3
C3 N1 H1 119.3
O6 N2 O5 129.31(13)
O6 N2 O4 112.44(11)
O5 N2 O4 118.25(11)
O2 C2 O1 122.41(12)
O2 C2 C3 127.51(11)
O1 C2 C3 110.08(10)
N1 C3 C2 112.01(10)
N1 C3 C4 116.74(10)
C2 C3 C4 102.41(10)
N1 C3 H3 108.4
C2 C3 H3 108.4
C4 C3 H3 108.4
C3 C4 C5 101.36(10)
C3 C4 H4B 111.5
C5 C4 H4B 111.5
C3 C4 H4A 111.5
C5 C4 H4A 111.5
H4B C4 H4A 109.3
O1 C5 C4 105.00(10)
O1 C5 H5B 110.7
C4 C5 H5B 110.7
O1 C5 H5A 110.7
C4 C5 H5A 110.7
H5B C5 H5A 108.8
O3 C6 N1 124.92(11)
O3 C6 C7 121.16(11)
N1 C6 C7 113.91(10)
O4 C7 C6 109.72(10)
O4 C7 H7B 109.7
C6 C7 H7B 109.7
O4 C7 H7A 109.7
C6 C7 H7A 109.7
H7B C7 H7A 108.2

loop_
_geom_bond_atom_site_label_1
_geom_bond_atom_site_label_2
_geom_bond_distance
O1 C2 1.3362(15)
O1 C5 1.4634(17)
O2 C2 1.2065(16)
O3 C6 1.2210(15)
O4 N2 1.4037(15)
O4 C7 1.4400(15)
O5 N2 1.2017(16)
O6 N2 1.2005(15)
N1 C6 1.3363(16)
N1 C3 1.4388(15)
N1 H1 0.8800
C2 C3 1.5171(17)
C3 C4 1.5223(17)
C3 H3 1.0000
C4 C5 1.5226(19)
C4 H4B 0.9900
C4 H4A 0.9900
C5 H5B 0.9900
C5 H5A 0.9900
C6 C7 1.5244(17)
C7 H7B 0.9900
C7 H7A 0.9900

loop_
_geom_torsion_atom_site_label_1
_geom_torsion_atom_site_label_2
_geom_torsion_atom_site_label_3
_geom_torsion_atom_site_label_4
_geom_torsion
C7 O4 N2 O6 170.32(11)
C7 O4 N2 O5 -10.48(16)
C5 O1 C2 O2 179.63(11)
C5 O1 C2 C3 -1.07(13)
C6 N1 C3 C2 98.81(13)
C6 N1 C3 C4 -143.60(12)
O2 C2 C3 N1 -33.54(17)
O1 C2 C3 N1 147.21(10)
O2 C2 C3 C4 -159.40(12)
O1 C2 C3 C4 21.34(13)
N1 C3 C4 C5 -153.99(11)
C2 C3 C4 C5 -31.27(12)
C2 O1 C5 C4 -19.87(14)
C3 C4 C5 O1 31.65(13)
C3 N1 C6 O3 2.77(19)
C3 N1 C6 C7 -177.92(10)
N2 O4 C7 C6 -65.25(13)
O3 C6 C7 O4 -11.01(16)
N1 C6 C7 O4 169.65(10)
